data_7121361
loop_
_publ_author_name
'Wang, Bao-Cheng'
'Wang, Ya-Ni'
'Zhang, Mao-Mao'
'Xiao, Wen-Jing'
'Lu, Liang-Qiu'

_publ_section_title
;
 Copper-catalyzed decarboxylative cyclization via tandem C-P and C-N bond
 formation: access to 2-phosphorylmethyl indoles.
;
_journal_issue 25
_journal_name_full 'Chemical communications (Cambridge, England)'
_journal_page_first 3154
_journal_page_last 3157
_journal_paper_doi 10.1039/c8cc00739j
_journal_volume 54
_journal_year 2018
_chemical_formula_moiety 'C28 H24 N O3 P S'
_chemical_formula_sum 'C28 H24 N O3 P S'
_chemical_formula_weight 485.51
_space_group_crystal_system monoclinic
_space_group_IT_number 14
_space_group_name_Hall '-P 2ybc'
_space_group_name_H-M_alt 'P 1 21/c 1'
_symmetry_space_group_name_Hall '-P 2ybc'
_symmetry_space_group_name_H-M 'P 1 21/c 1'
_atom_sites_solution_hydrogens geom
_atom_sites_solution_primary dual
_audit_creation_date 2017-12-19
_audit_creation_method
;
Olex2 1.2
(compiled 2017.03.28 svn.r3405 for OlexSys, GUI svn.r5337)
;
_audit_update_record
;
2018-01-20 deposited with the CCDC.
2018-03-05 downloaded from the CCDC.
;
_cell_angle_alpha 90
_cell_angle_beta 106.658(4)
_cell_angle_gamma 90
_cell_formula_units_Z 4
_cell_length_a 17.966(4)
_cell_length_b 13.056(3)
_cell_length_c 11.101(3)
_cell_measurement_reflns_used 1826
_cell_measurement_temperature 273.15
_cell_measurement_theta_max 19.3507
_cell_measurement_theta_min 2.4901
_cell_volume 2494.6(10)
_computing_molecular_graphics 'Olex2 (Dolomanov et al., 2009)'
_computing_publication_material 'Olex2 (Dolomanov et al., 2009)'
_computing_structure_refinement 'ShelXL (Sheldrick, 2015)'
_computing_structure_solution 'ShelXT (Sheldrick, 2015)'
_diffrn_ambient_temperature 273.15
_diffrn_measured_fraction_theta_full 0.998
_diffrn_measured_fraction_theta_max 0.985
_diffrn_measurement_device_type 'CCD area detector'
_diffrn_measurement_method 'phi and omega scans'
_diffrn_radiation_monochromator graphite
_diffrn_radiation_type MoK\a
_diffrn_radiation_wavelength 0.71073
_diffrn_reflns_av_R_equivalents 0.0946
_diffrn_reflns_av_unetI/netI 0.1088
_diffrn_reflns_Laue_measured_fraction_full 0.998
_diffrn_reflns_Laue_measured_fraction_max 0.985
_diffrn_reflns_limit_h_max 26
_diffrn_reflns_limit_h_min -25
_diffrn_reflns_limit_k_max 18
_diffrn_reflns_limit_k_min -18
_diffrn_reflns_limit_l_max 15
_diffrn_reflns_limit_l_min -16
_diffrn_reflns_number 26873
_diffrn_reflns_point_group_measured_fraction_full 0.998
_diffrn_reflns_point_group_measured_fraction_max 0.985
_diffrn_reflns_theta_full 25.242
_diffrn_reflns_theta_max 31.195
_diffrn_reflns_theta_min 1.958
_exptl_absorpt_coefficient_mu 0.224
_exptl_absorpt_correction_type none
_exptl_crystal_colour colourless
_exptl_crystal_colour_primary colourless
_exptl_crystal_density_diffrn 1.293
_exptl_crystal_description 'rect. Prism'
_exptl_crystal_F_000 1016
_exptl_crystal_size_max 0.35
_exptl_crystal_size_mid 0.13
_exptl_crystal_size_min 0.12
_refine_diff_density_max 0.321
_refine_diff_density_min -0.277
_refine_diff_density_rms 0.054
_refine_ls_extinction_method none
_refine_ls_goodness_of_fit_ref 0.930
_refine_ls_hydrogen_treatment constr
_refine_ls_matrix_type full
_refine_ls_number_parameters 308
_refine_ls_number_reflns 7968
_refine_ls_number_restraints 33
_refine_ls_restrained_S_all 0.949
_refine_ls_R_factor_all 0.1531
_refine_ls_R_factor_gt 0.0609
_refine_ls_shift/su_max 0.001
_refine_ls_shift/su_mean 0.000
_refine_ls_structure_factor_coef Fsqd
_refine_ls_weighting_details 'w=1/[\s^2^(Fo^2^)+(0.0662P)^2^] where P=(Fo^2^+2Fc^2^)/3'
_refine_ls_weighting_scheme calc
_refine_ls_wR_factor_gt 0.1354
_refine_ls_wR_factor_ref 0.1717
_reflns_Friedel_coverage 0.000
_reflns_number_gt 3509
_reflns_number_total 7968
_reflns_threshold_expression 'I > 2\s(I)'
_cod_data_source_file c8cc00739j2.cif
_cod_data_source_block complex1
_cod_depositor_comments 'Adding full bibliography for 7121361.cif.'
_cod_database_code 7121361
_shelx_shelxl_version_number 2018/1
_shelx_space_group_comment
;
The symmetry employed for this shelxl refinement is uniquely defined
by the following loop, which should always be used as a source of
symmetry information in preference to the above space-group names.
They are only intended as comments.
;
_olex2_refinement_description
;
1. Fixed Uiso
 At 1.2 times of:
  All C(H) groups, All C(H,H) groups
 At 1.5 times of:
  All C(H,H,H) groups
2. Restrained distances
 C6-C5 \\sim C7-C6 \\sim C8-C7 \\sim C8-C3 \\sim C4-C3 \\sim C5-C4
 with sigma of 0.01
3. Uiso/Uaniso restraints and constraints
Uanis(C6) \\sim Ueq, Uanis(C7) \\sim Ueq, Uanis(C8) \\sim Ueq: with sigma of
0.01 and sigma for terminal atoms of 0.02
4.a Secondary CH2 refined with riding coordinates:
 C16(H16A,H16B)
4.b Aromatic/amide H refined with riding coordinates:
 C2(H2), C5(H5), C6(H6), C7(H7), C8(H8), C10(H10), C11(H11), C13(H13),
 C14(H14), C18(H18), C19(H19), C20(H20), C21(H21), C22(H22), C24(H24), C25(H25),
  C26(H26), C27(H27), C28(H28)
4.c Idealised Me refined as rotating group:
 C15(H15A,H15B,H15C)
;
_olex2_submission_special_instructions 'No special instructions were received'

loop_
_space_group_symop_operation_xyz
'x, y, z'
'-x, y+1/2, -z+1/2'
'-x, -y, -z'
'x, -y-1/2, z-1/2'

loop_
_atom_site_label
_atom_site_type_symbol
_atom_site_fract_x
_atom_site_fract_y
_atom_site_fract_z
_atom_site_U_iso_or_equiv
_atom_site_adp_type
_atom_site_occupancy
_atom_site_site_symmetry_order
_atom_site_calc_flag
_atom_site_refinement_flags_posn
_atom_site_refinement_flags_adp
C1 C 0.26513(12) 0.62197(18) 0.6268(2) 0.0421(6) Uani 1 1 d . .
C2 C 0.24103(14) 0.5366(2) 0.5614(3) 0.0596(7) Uani 1 1 d . .
H2 H 0.212732 0.534240 0.476949 0.072 Uiso 1 1 calc R .
C3 C 0.26516(15) 0.4499(2) 0.6402(3) 0.0674(9) Uani 1 1 d D .
C4 C 0.30473(14) 0.4864(2) 0.7588(3) 0.0585(8) Uani 1 1 d D .
C5 C 0.33368(18) 0.4216(2) 0.8602(4) 0.0852(11) Uani 1 1 d D .
H5 H 0.359902 0.447179 0.939192 0.102 Uiso 1 1 calc R .
C6 C 0.3224(2) 0.3191(3) 0.8402(5) 0.1129(15) Uani 1 1 d D U
H6 H 0.339776 0.273933 0.907175 0.136 Uiso 1 1 calc R .
C7 C 0.2855(2) 0.2809(3) 0.7217(5) 0.1201(17) Uani 1 1 d D U
H7 H 0.280697 0.210388 0.709851 0.144 Uiso 1 1 calc R .
C8 C 0.2557(2) 0.3450(2) 0.6212(4) 0.1027(14) Uani 1 1 d D U
H8 H 0.229903 0.318732 0.542424 0.123 Uiso 1 1 calc R .
C9 C 0.45564(13) 0.62144(18) 0.7689(2) 0.0469(6) Uani 1 1 d . .
C10 C 0.46483(15) 0.6736(2) 0.6661(3) 0.0594(7) Uani 1 1 d . .
H10 H 0.433995 0.730287 0.634895 0.071 Uiso 1 1 calc R .
C11 C 0.51922(18) 0.6418(2) 0.6103(3) 0.0698(8) Uani 1 1 d . .
H11 H 0.524496 0.676813 0.540234 0.084 Uiso 1 1 calc R .
C12 C 0.56640(16) 0.5593(2) 0.6551(3) 0.0617(8) Uani 1 1 d . .
C13 C 0.55637(18) 0.5083(2) 0.7567(3) 0.0723(9) Uani 1 1 d . .
H13 H 0.587705 0.452127 0.788266 0.087 Uiso 1 1 calc R .
C14 C 0.50108(17) 0.5380(2) 0.8134(3) 0.0645(8) Uani 1 1 d . .
H14 H 0.494666 0.501405 0.881634 0.077 Uiso 1 1 calc R .
C15 C 0.6275(2) 0.5261(2) 0.5961(4) 0.0902(11) Uani 1 1 d . .
H15A H 0.620673 0.561920 0.518177 0.135 Uiso 1 1 calc GR .
H15B H 0.623195 0.453737 0.580490 0.135 Uiso 1 1 calc GR .
H15C H 0.677925 0.541383 0.651884 0.135 Uiso 1 1 calc GR .
C16 C 0.24486(13) 0.72872(17) 0.5840(2) 0.0428(5) Uani 1 1 d . .
H16A H 0.229150 0.730977 0.492868 0.051 Uiso 1 1 calc R .
H16B H 0.290143 0.772217 0.614508 0.051 Uiso 1 1 calc R .
C17 C 0.08069(13) 0.70668(17) 0.5597(2) 0.0416(5) Uani 1 1 d . .
C18 C 0.03457(17) 0.66339(19) 0.6265(3) 0.0596(7) Uani 1 1 d . .
H18 H 0.050105 0.666133 0.713894 0.072 Uiso 1 1 calc R .
C19 C -0.03437(18) 0.6162(2) 0.5643(3) 0.0723(9) Uani 1 1 d . .
H19 H -0.065649 0.588283 0.609763 0.087 Uiso 1 1 calc R .
C20 C -0.05664(17) 0.6103(2) 0.4369(4) 0.0718(9) Uani 1 1 d . .
H20 H -0.103118 0.578170 0.395337 0.086 Uiso 1 1 calc R .
C21 C -0.01170(17) 0.6508(2) 0.3700(3) 0.0713(9) Uani 1 1 d . .
H21 H -0.027186 0.646208 0.282756 0.086 Uiso 1 1 calc R .
C22 C 0.05705(15) 0.6989(2) 0.4310(3) 0.0586(7) Uani 1 1 d . .
H22 H 0.087787 0.726371 0.384417 0.070 Uiso 1 1 calc R .
C23 C 0.15023(14) 0.90574(17) 0.5846(2) 0.0446(6) Uani 1 1 d . .
C24 C 0.16801(18) 0.9409(2) 0.4795(3) 0.0667(8) Uani 1 1 d . .
H24 H 0.191131 0.897111 0.434752 0.080 Uiso 1 1 calc R .
C25 C 0.1519(2) 1.0404(2) 0.4401(3) 0.0829(10) Uani 1 1 d . .
H25 H 0.164693 1.063709 0.369469 0.100 Uiso 1 1 calc R .
C26 C 0.1174(2) 1.1044(2) 0.5036(4) 0.0888(11) Uani 1 1 d . .
H26 H 0.106369 1.171547 0.476333 0.107 Uiso 1 1 calc R .
C27 C 0.0991(3) 1.0706(3) 0.6070(4) 0.1087(14) Uani 1 1 d . .
H27 H 0.075481 1.114713 0.650687 0.130 Uiso 1 1 calc R .
C28 C 0.1153(2) 0.9707(2) 0.6478(3) 0.0851(11) Uani 1 1 d . .
H28 H 0.102312 0.947865 0.718511 0.102 Uiso 1 1 calc R .
N1 N 0.30501(11) 0.59488(14) 0.75283(19) 0.0462(5) Uani 1 1 d . .
O1 O 0.40071(11) 0.61971(15) 0.96086(17) 0.0682(6) Uani 1 1 d . .
O2 O 0.36814(10) 0.76461(12) 0.81454(17) 0.0587(5) Uani 1 1 d . .
O3 O 0.18097(10) 0.76930(14) 0.77896(15) 0.0562(5) Uani 1 1 d . .
S1 S 0.38354(4) 0.65882(5) 0.83641(6) 0.0491(2) Uani 1 1 d . .
P1 P 0.16674(4) 0.77628(5) 0.64144(6) 0.04088(18) Uani 1 1 d . .

loop_
_atom_site_aniso_label
_atom_site_aniso_U_11
_atom_site_aniso_U_22
_atom_site_aniso_U_33
_atom_site_aniso_U_23
_atom_site_aniso_U_13
_atom_site_aniso_U_12
C1 0.0317(12) 0.0521(14) 0.0438(15) -0.0032(11) 0.0127(10) 0.0040(10)
C2 0.0398(14) 0.0648(17) 0.071(2) -0.0225(15) 0.0114(13) 0.0053(13)
C3 0.0397(15) 0.0476(16) 0.116(3) -0.0116(17) 0.0234(16) 0.0009(12)
C4 0.0373(14) 0.0470(15) 0.094(2) 0.0072(15) 0.0228(15) 0.0070(12)
C5 0.073(2) 0.0591(19) 0.124(3) 0.0336(19) 0.030(2) 0.0138(16)
C6 0.091(3) 0.065(2) 0.182(5) 0.048(3) 0.038(3) 0.020(2)
C7 0.088(3) 0.053(2) 0.212(5) 0.006(3) 0.030(3) 0.005(2)
C8 0.063(2) 0.062(2) 0.171(4) -0.029(2) 0.014(2) -0.0001(17)
C9 0.0410(13) 0.0441(13) 0.0495(15) -0.0004(11) 0.0034(12) 0.0036(11)
C10 0.0492(16) 0.0573(16) 0.071(2) 0.0163(14) 0.0158(15) 0.0046(13)
C11 0.0654(19) 0.077(2) 0.072(2) 0.0126(16) 0.0274(17) -0.0083(16)
C12 0.0551(17) 0.0538(16) 0.082(2) -0.0102(15) 0.0283(16) -0.0065(13)
C13 0.0655(19) 0.0623(18) 0.093(3) 0.0116(17) 0.0294(18) 0.0186(15)
C14 0.0651(18) 0.0669(18) 0.062(2) 0.0154(14) 0.0194(15) 0.0176(15)
C15 0.084(2) 0.081(2) 0.127(3) -0.017(2) 0.063(2) -0.0095(19)
C16 0.0376(12) 0.0564(14) 0.0355(13) 0.0019(11) 0.0124(10) 0.0046(11)
C17 0.0430(13) 0.0412(12) 0.0466(15) 0.0039(10) 0.0224(11) 0.0076(10)
C18 0.0715(19) 0.0580(17) 0.0610(19) 0.0027(14) 0.0377(16) -0.0027(14)
C19 0.071(2) 0.0659(19) 0.097(3) -0.0003(18) 0.0511(19) -0.0127(16)
C20 0.0482(17) 0.071(2) 0.099(3) -0.0114(18) 0.0259(18) -0.0071(15)
C21 0.0541(17) 0.096(2) 0.061(2) -0.0071(17) 0.0120(15) -0.0135(16)
C22 0.0490(16) 0.0799(19) 0.0478(17) 0.0062(14) 0.0153(13) -0.0108(14)
C23 0.0484(14) 0.0423(13) 0.0411(14) -0.0035(11) 0.0097(11) 0.0020(11)
C24 0.079(2) 0.0581(17) 0.072(2) 0.0163(15) 0.0359(17) 0.0153(15)
C25 0.095(2) 0.066(2) 0.092(3) 0.0312(19) 0.033(2) 0.0104(18)
C26 0.108(3) 0.0422(17) 0.105(3) 0.0092(18) 0.013(2) 0.0061(18)
C27 0.166(4) 0.064(2) 0.105(3) 0.001(2) 0.053(3) 0.042(2)
C28 0.132(3) 0.0649(19) 0.073(2) 0.0060(16) 0.052(2) 0.030(2)
N1 0.0448(11) 0.0419(11) 0.0513(13) 0.0051(9) 0.0128(10) 0.0053(9)
O1 0.0789(14) 0.0810(13) 0.0402(11) 0.0061(9) 0.0097(10) 0.0208(11)
O2 0.0610(11) 0.0445(10) 0.0624(13) -0.0102(8) 0.0045(9) 0.0066(8)
O3 0.0620(11) 0.0803(12) 0.0297(10) 0.0060(8) 0.0183(8) 0.0141(9)
S1 0.0506(4) 0.0493(4) 0.0428(4) -0.0008(3) 0.0058(3) 0.0085(3)
P1 0.0435(4) 0.0486(4) 0.0325(3) 0.0051(3) 0.0140(3) 0.0087(3)

loop_
_atom_type_symbol
_atom_type_description
_atom_type_scat_dispersion_real
_atom_type_scat_dispersion_imag
_atom_type_scat_source
C C 0.0033 0.0016 'International Tables Vol C Tables 4.2.6.8 and 6.1.1.4'
H H 0.0000 0.0000 'International Tables Vol C Tables 4.2.6.8 and 6.1.1.4'
N N 0.0061 0.0033 'International Tables Vol C Tables 4.2.6.8 and 6.1.1.4'
O O 0.0106 0.0060 'International Tables Vol C Tables 4.2.6.8 and 6.1.1.4'
P P 0.1023 0.0942 'International Tables Vol C Tables 4.2.6.8 and 6.1.1.4'
S S 0.1246 0.1234 'International Tables Vol C Tables 4.2.6.8 and 6.1.1.4'

loop_
_geom_angle_atom_site_label_1
_geom_angle_atom_site_label_2
_geom_angle_atom_site_label_3
_geom_angle
C2 C1 C16 126.8(2)
C2 C1 N1 108.8(2)
N1 C1 C16 123.9(2)
C1 C2 H2 125.2
C1 C2 C3 109.7(3)
C3 C2 H2 125.2
C4 C3 C2 107.1(2)
C8 C3 C2 133.6(3)
C8 C3 C4 119.3(3)
C3 C4 N1 107.8(2)
C5 C4 C3 122.2(3)
C5 C4 N1 130.0(3)
C4 C5 H5 121.2
C6 C5 C4 117.6(4)
C6 C5 H5 121.2
C5 C6 H6 119.4
C5 C6 C7 121.1(4)
C7 C6 H6 119.4
C6 C7 H7 119.3
C8 C7 C6 121.4(4)
C8 C7 H7 119.3
C3 C8 H8 120.8
C7 C8 C3 118.4(4)
C7 C8 H8 120.8
C10 C9 S1 119.88(19)
C14 C9 C10 119.5(3)
C14 C9 S1 120.6(2)
C9 C10 H10 120.1
C11 C10 C9 119.8(3)
C11 C10 H10 120.1
C10 C11 H11 119.2
C10 C11 C12 121.5(3)
C12 C11 H11 119.2
C11 C12 C15 121.6(3)
C13 C12 C11 117.9(3)
C13 C12 C15 120.5(3)
C12 C13 H13 119.2
C12 C13 C14 121.6(3)
C14 C13 H13 119.2
C9 C14 C13 119.6(3)
C9 C14 H14 120.2
C13 C14 H14 120.2
C12 C15 H15A 109.5
C12 C15 H15B 109.5
C12 C15 H15C 109.5
H15A C15 H15B 109.5
H15A C15 H15C 109.5
H15B C15 H15C 109.5
C1 C16 H16A 109.5
C1 C16 H16B 109.5
C1 C16 P1 110.70(16)
H16A C16 H16B 108.1
P1 C16 H16A 109.5
P1 C16 H16B 109.5
C18 C17 P1 119.8(2)
C22 C17 C18 118.3(2)
C22 C17 P1 121.82(18)
C17 C18 H18 119.8
C19 C18 C17 120.4(3)
C19 C18 H18 119.8
C18 C19 H19 120.0
C20 C19 C18 120.1(3)
C20 C19 H19 120.0
C19 C20 H20 119.8
C21 C20 C19 120.4(3)
C21 C20 H20 119.8
C20 C21 H21 120.0
C20 C21 C22 120.1(3)
C22 C21 H21 120.0
C17 C22 C21 120.8(3)
C17 C22 H22 119.6
C21 C22 H22 119.6
C24 C23 P1 123.81(19)
C28 C23 C24 118.8(2)
C28 C23 P1 117.3(2)
C23 C24 H24 119.8
C23 C24 C25 120.4(3)
C25 C24 H24 119.8
C24 C25 H25 119.8
C26 C25 C24 120.3(3)
C26 C25 H25 119.8
C25 C26 H26 120.1
C25 C26 C27 119.9(3)
C27 C26 H26 120.1
C26 C27 H27 119.9
C26 C27 C28 120.3(3)
C28 C27 H27 119.9
C23 C28 C27 120.2(3)
C23 C28 H28 119.9
C27 C28 H28 119.9
C1 N1 S1 121.92(16)
C4 N1 C1 106.7(2)
C4 N1 S1 119.10(16)
N1 S1 C9 103.56(11)
O1 S1 C9 109.68(12)
O1 S1 N1 105.86(12)
O2 S1 C9 109.41(12)
O2 S1 N1 107.42(10)
O2 S1 O1 119.64(12)
C17 P1 C16 106.88(11)
C23 P1 C16 105.41(11)
C23 P1 C17 105.45(11)
O3 P1 C16 114.91(10)
O3 P1 C17 111.05(11)
O3 P1 C23 112.50(11)

loop_
_geom_bond_atom_site_label_1
_geom_bond_atom_site_label_2
_geom_bond_distance
C1 C2 1.333(3)
C1 C16 1.484(3)
C1 N1 1.421(3)
C2 H2 0.9300
C2 C3 1.421(4)
C3 C4 1.389(4)
C3 C8 1.390(4)
C4 C5 1.384(4)
C4 N1 1.418(3)
C5 H5 0.9300
C5 C6 1.363(4)
C6 H6 0.9300
C6 C7 1.385(5)
C7 H7 0.9300
C7 C8 1.374(4)
C8 H8 0.9300
C9 C10 1.379(4)
C9 C14 1.367(3)
C9 S1 1.742(3)
C10 H10 0.9300
C10 C11 1.363(4)
C11 H11 0.9300
C11 C12 1.373(4)
C12 C13 1.365(4)
C12 C15 1.494(4)
C13 H13 0.9300
C13 C14 1.375(4)
C14 H14 0.9300
C15 H15A 0.9600
C15 H15B 0.9600
C15 H15C 0.9600
C16 H16A 0.9700
C16 H16B 0.9700
C16 P1 1.809(2)
C17 C18 1.381(3)
C17 C22 1.373(3)
C17 P1 1.799(2)
C18 H18 0.9300
C18 C19 1.379(4)
C19 H19 0.9300
C19 C20 1.358(4)
C20 H20 0.9300
C20 C21 1.351(4)
C21 H21 0.9300
C21 C22 1.378(4)
C22 H22 0.9300
C23 C24 1.374(4)
C23 C28 1.363(4)
C23 P1 1.799(2)
C24 H24 0.9300
C24 C25 1.374(4)
C25 H25 0.9300
C25 C26 1.352(5)
C26 H26 0.9300
C26 C27 1.356(5)
C27 H27 0.9300
C27 C28 1.384(4)
C28 H28 0.9300
N1 S1 1.673(2)
O1 S1 1.4213(19)
O2 S1 1.4159(17)
O3 P1 1.4766(17)
